data_4069869
loop_
_publ_author_name
'Yang, Hsu-Tang'
'Zhou, Shuangliu'
'Chang, Feng-Shuo'
'Chen, Chi-Ren'
'Gau, Han-Mou'

_publ_section_title
;
 Synthesis, Structures, and Characterizations of [ArTi(O-i-Pr)3]2and
 Efficient Room-Temperature Aryl&#x2212;Aryl Coupling of Aryl Bromides
 with [ArTi(O-i-Pr)3]2Catalyzed by the Economic Pd(OAc)2/PCy3System
;
_journal_issue 19
_journal_name_full Organometallics
_journal_page_first 5715
_journal_paper_doi 10.1021/om900460u
_journal_volume 28
_journal_year 2009
_chemical_formula_sum 'C17 H30 O3 Ti'
_chemical_formula_weight 330.31
_chemical_name_common (3,5-Me2C6H4)Ti(OiPr)3
_chemical_name_systematic
; 
 ? 
;
_space_group_IT_number 2
_symmetry_cell_setting triclinic
_symmetry_space_group_name_Hall '-P 1'
_symmetry_space_group_name_H-M 'P -1'
_atom_sites_solution_hydrogens geom
_atom_sites_solution_primary direct
_atom_sites_solution_secondary difmap
_audit_creation_method SHELXL-97
_cell_angle_alpha 70.697(5)
_cell_angle_beta 72.451(4)
_cell_angle_gamma 77.055(4)
_cell_formula_units_Z 2
_cell_length_a 8.8985(3)
_cell_length_b 9.6752(5)
_cell_length_c 11.9733(7)
_cell_measurement_reflns_used 4557
_cell_measurement_temperature 100(2)
_cell_measurement_theta_max 29.0085
_cell_measurement_theta_min 3.0562
_cell_volume 918.71(8)
_computing_cell_refinement
;
CrysAlis RED, Oxford Diffraction Ltd.,
Version 1.171.32.24 (release 21-04-2008 CrysAlis171 .NET)
(compiled Apr 21 2008,18:23:10)
;
_computing_data_collection
;
CrysAlis CCD, Oxford Diffraction Ltd.,
Version 1.171.32.24 (release 21-04-2008 CrysAlis171 .NET)
(compiled Apr 21 2008,18:23:10)
;
_computing_data_reduction
;
CrysAlis RED, Oxford Diffraction Ltd.,
Version 1.171.32.24 (release 21-04-2008 CrysAlis171 .NET)
(compiled Apr 21 2008,18:23:10)
;
_computing_molecular_graphics 'SHELXTL (Bruker, 2000)'
_computing_publication_material SHELXTL
_computing_structure_refinement 'SHELXS97 (Sheldrick, 2008)'
_computing_structure_solution 'SHELXS97 (Sheldrick, 2008)'
_diffrn_ambient_temperature 100(2)
_diffrn_measured_fraction_theta_full 0.994
_diffrn_measured_fraction_theta_max 0.994
_diffrn_measurement_device_type 'CCD area detector'
_diffrn_measurement_method 'phi and omega scans'
_diffrn_radiation_monochromator graphite
_diffrn_radiation_source 'fine-focus sealed tube'
_diffrn_radiation_type MoK\a
_diffrn_radiation_wavelength 0.71073
_diffrn_reflns_av_R_equivalents 0.0273
_diffrn_reflns_av_sigmaI/netI 0.0480
_diffrn_reflns_limit_h_max 10
_diffrn_reflns_limit_h_min -10
_diffrn_reflns_limit_k_max 11
_diffrn_reflns_limit_k_min -11
_diffrn_reflns_limit_l_max 14
_diffrn_reflns_limit_l_min -14
_diffrn_reflns_number 7499
_diffrn_reflns_theta_full 26.00
_diffrn_reflns_theta_max 26.00
_diffrn_reflns_theta_min 3.07
_exptl_absorpt_coefficient_mu 0.473
_exptl_absorpt_correction_T_max 1.00000
_exptl_absorpt_correction_T_min 0.91647
_exptl_absorpt_correction_type multi-scan
_exptl_absorpt_process_details
;
CrysAlis RED, Oxford Diffraction Ltd.,
Version 1.171.32.29 (release 10-06-2008 CrysAlis171 .NET)
(compiled Jun 10 2008,16:49:55)
Empirical absorption correction using spherical harmonics,
 implemented in SCALE3 ABSPACK scaling algorithm.
;
_exptl_crystal_colour pale-yellow
_exptl_crystal_density_diffrn 1.194
_exptl_crystal_density_method 'not measured'
_exptl_crystal_description block
_exptl_crystal_F_000 356
_exptl_crystal_size_max 0.41
_exptl_crystal_size_mid 0.30
_exptl_crystal_size_min 0.09
_refine_diff_density_max 0.434
_refine_diff_density_min -0.438
_refine_diff_density_rms 0.057
_refine_ls_extinction_method none
_refine_ls_goodness_of_fit_ref 1.057
_refine_ls_hydrogen_treatment constr
_refine_ls_matrix_type full
_refine_ls_number_parameters 190
_refine_ls_number_reflns 3581
_refine_ls_number_restraints 0
_refine_ls_restrained_S_all 1.057
_refine_ls_R_factor_all 0.0510
_refine_ls_R_factor_gt 0.0372
_refine_ls_shift/su_max 0.000
_refine_ls_shift/su_mean 0.000
_refine_ls_structure_factor_coef Fsqd
_refine_ls_weighting_details 'calc w=1/[\s^2^(Fo^2^)+(0.0571P)^2^+0.0000P] where P=(Fo^2^+2Fc^2^)/3'
_refine_ls_weighting_scheme calc
_refine_ls_wR_factor_gt 0.0975
_refine_ls_wR_factor_ref 0.1006
_reflns_number_gt 2850
_reflns_number_total 3581
_reflns_threshold_expression >2sigma(I)
_cod_data_source_file om900460u_si_003.cif
_cod_data_source_block gau002(1g)
_cod_original_sg_symbol_H-M P-1
_cod_database_code 4069869

loop_
_symmetry_equiv_pos_as_xyz
'x, y, z'
'-x, -y, -z'

loop_
_atom_site_label
_atom_site_type_symbol
_atom_site_fract_x
_atom_site_fract_y
_atom_site_fract_z
_atom_site_U_iso_or_equiv
_atom_site_adp_type
_atom_site_occupancy
_atom_site_symmetry_multiplicity
_atom_site_calc_flag
_atom_site_refinement_flags
Ti1 Ti 0.98629(4) 0.97649(4) 0.64260(3) 0.01190(12) Uani 1 1 d .
O1 O 0.96584(15) 0.87551(15) 0.53379(12) 0.0134(3) Uani 1 1 d .
O2 O 0.90296(16) 0.85747(16) 0.78790(12) 0.0162(3) Uani 1 1 d .
O3 O 1.17644(16) 0.99243(16) 0.65772(13) 0.0180(3) Uani 1 1 d .
C1 C 0.8099(2) 1.1512(2) 0.68541(19) 0.0164(5) Uani 1 1 d .
C2 C 0.6768(2) 1.1873(2) 0.63673(19) 0.0184(5) Uani 1 1 d .
H2A H 0.6737 1.1404 0.5812 0.022 Uiso 1 1 calc R
C3 C 0.5484(2) 1.2919(2) 0.6692(2) 0.0188(5) Uani 1 1 d .
C4 C 0.5557(2) 1.3617(2) 0.7510(2) 0.0187(5) Uani 1 1 d .
H4A H 0.4713 1.4320 0.7729 0.022 Uiso 1 1 calc R
C5 C 0.6854(2) 1.3300(2) 0.80161(19) 0.0177(5) Uani 1 1 d .
C6 C 0.8113(2) 1.2241(2) 0.76717(19) 0.0161(5) Uani 1 1 d .
H6A H 0.8988 1.2018 0.8003 0.019 Uiso 1 1 calc R
C7 C 0.4059(3) 1.3290(3) 0.6154(2) 0.0294(6) Uani 1 1 d .
H7A H 0.4214 1.2709 0.5605 0.044 Uiso 1 1 calc R
H7B H 0.3940 1.4321 0.5717 0.044 Uiso 1 1 calc R
H7C H 0.3119 1.3075 0.6799 0.044 Uiso 1 1 calc R
C8 C 0.6907(3) 1.4065(3) 0.8907(2) 0.0254(5) Uani 1 1 d .
H8A H 0.7891 1.3716 0.9150 0.038 Uiso 1 1 calc R
H8B H 0.6032 1.3855 0.9613 0.038 Uiso 1 1 calc R
H8C H 0.6831 1.5112 0.8528 0.038 Uiso 1 1 calc R
C9 C 0.9149(2) 0.7356(2) 0.55335(19) 0.0166(5) Uani 1 1 d .
H9A H 0.9285 0.7223 0.4731 0.020 Uiso 1 1 calc R
C10 C 1.0187(3) 0.6100(2) 0.6204(2) 0.0268(6) Uani 1 1 d .
H10A H 1.1279 0.6125 0.5753 0.040 Uiso 1 1 calc R
H10B H 0.9875 0.5177 0.6287 0.040 Uiso 1 1 calc R
H10C H 1.0070 0.6199 0.6999 0.040 Uiso 1 1 calc R
C11 C 0.7394(3) 0.7416(3) 0.6168(2) 0.0221(5) Uani 1 1 d .
H11A H 0.6804 0.8233 0.5692 0.033 Uiso 1 1 calc R
H11B H 0.7227 0.7542 0.6961 0.033 Uiso 1 1 calc R
H11C H 0.7039 0.6511 0.6254 0.033 Uiso 1 1 calc R
C12 C 0.8149(2) 0.8377(3) 0.91200(19) 0.0206(5) Uani 1 1 d .
H12A H 0.8329 0.9158 0.9399 0.025 Uiso 1 1 calc R
C13 C 0.6393(3) 0.8539(3) 0.9220(2) 0.0286(6) Uani 1 1 d .
H13A H 0.6058 0.9494 0.8718 0.043 Uiso 1 1 calc R
H13B H 0.5815 0.8442 1.0055 0.043 Uiso 1 1 calc R
H13C H 0.6187 0.7783 0.8952 0.043 Uiso 1 1 calc R
C14 C 0.8769(3) 0.6910(3) 0.9897(2) 0.0302(6) Uani 1 1 d .
H14A H 0.9885 0.6871 0.9808 0.045 Uiso 1 1 calc R
H14B H 0.8605 0.6127 0.9640 0.045 Uiso 1 1 calc R
H14C H 0.8211 0.6799 1.0737 0.045 Uiso 1 1 calc R
C15 C 1.2877(2) 0.9265(2) 0.7307(2) 0.0194(5) Uani 1 1 d .
H15A H 1.3878 0.9669 0.6865 0.023 Uiso 1 1 calc R
C16 C 1.3202(3) 0.7611(3) 0.7496(2) 0.0254(5) Uani 1 1 d .
H16A H 1.3590 0.7410 0.6717 0.038 Uiso 1 1 calc R
H16B H 1.2236 0.7190 0.7928 0.038 Uiso 1 1 calc R
H16C H 1.3985 0.7183 0.7962 0.038 Uiso 1 1 calc R
C17 C 1.2275(3) 0.9682(3) 0.8493(2) 0.0263(5) Uani 1 1 d .
H17A H 1.2088 1.0739 0.8320 0.039 Uiso 1 1 calc R
H17B H 1.3056 0.9284 0.8964 0.039 Uiso 1 1 calc R
H17C H 1.1301 0.9286 0.8948 0.039 Uiso 1 1 calc R

loop_
_atom_site_aniso_label
_atom_site_aniso_U_11
_atom_site_aniso_U_22
_atom_site_aniso_U_33
_atom_site_aniso_U_23
_atom_site_aniso_U_13
_atom_site_aniso_U_12
Ti1 0.01275(19) 0.0120(2) 0.0107(2) -0.00427(15) -0.00279(14) 0.00022(14)
O1 0.0165(7) 0.0119(7) 0.0121(7) -0.0038(6) -0.0031(6) -0.0029(6)
O2 0.0181(7) 0.0171(8) 0.0110(7) -0.0041(6) -0.0010(6) -0.0009(6)
O3 0.0166(7) 0.0192(8) 0.0186(8) -0.0037(7) -0.0073(6) -0.0016(6)
C1 0.0176(10) 0.0136(10) 0.0123(10) -0.0009(9) 0.0010(8) -0.0016(8)
C2 0.0238(11) 0.0166(11) 0.0152(11) -0.0059(9) -0.0051(9) -0.0011(9)
C3 0.0169(10) 0.0158(11) 0.0194(12) -0.0001(9) -0.0040(9) -0.0016(9)
C4 0.0178(10) 0.0130(10) 0.0194(11) -0.0032(9) 0.0002(9) 0.0010(9)
C5 0.0225(11) 0.0126(10) 0.0138(11) -0.0020(9) 0.0007(9) -0.0036(9)
C6 0.0149(10) 0.0170(11) 0.0144(11) -0.0018(9) -0.0040(8) -0.0017(8)
C7 0.0263(12) 0.0270(13) 0.0351(15) -0.0076(12) -0.0142(11) 0.0032(10)
C8 0.0333(13) 0.0200(12) 0.0229(13) -0.0104(10) -0.0052(10) 0.0005(10)
C9 0.0234(11) 0.0130(10) 0.0148(11) -0.0054(9) -0.0032(9) -0.0050(9)
C10 0.0305(12) 0.0131(11) 0.0322(14) -0.0044(10) -0.0048(11) -0.0013(10)
C11 0.0236(11) 0.0252(12) 0.0191(12) -0.0055(10) -0.0024(9) -0.0114(10)
C12 0.0240(11) 0.0241(12) 0.0106(11) -0.0051(9) 0.0008(9) -0.0041(9)
C13 0.0221(12) 0.0355(14) 0.0201(12) -0.0045(11) 0.0017(10) -0.0027(10)
C14 0.0349(13) 0.0324(14) 0.0178(12) 0.0009(11) -0.0050(10) -0.0079(11)
C15 0.0142(10) 0.0232(12) 0.0212(12) -0.0045(10) -0.0079(9) -0.0011(9)
C16 0.0217(11) 0.0271(13) 0.0271(13) -0.0086(11) -0.0093(10) 0.0033(10)
C17 0.0274(12) 0.0293(13) 0.0279(14) -0.0120(11) -0.0135(10) 0.0002(10)

loop_
_atom_type_symbol
_atom_type_description
_atom_type_scat_dispersion_real
_atom_type_scat_dispersion_imag
_atom_type_scat_source
C C 0.0033 0.0016 'International Tables Vol C Tables 4.2.6.8 and 6.1.1.4'
H H 0.0000 0.0000 'International Tables Vol C Tables 4.2.6.8 and 6.1.1.4'
O O 0.0106 0.0060 'International Tables Vol C Tables 4.2.6.8 and 6.1.1.4'
Ti Ti 0.2776 0.4457 'International Tables Vol C Tables 4.2.6.8 and 6.1.1.4'

loop_
_geom_angle_atom_site_label_1
_geom_angle_atom_site_label_2
_geom_angle_atom_site_label_3
_geom_angle
_geom_angle_site_symmetry_1
_geom_angle_site_symmetry_3
O2 Ti1 O3 102.82(7) . .
O2 Ti1 O1 101.14(6) . .
O3 Ti1 O1 122.46(6) . .
O2 Ti1 O1 167.53(6) . 2_776
O3 Ti1 O1 89.39(6) . 2_776
O1 Ti1 O1 73.78(6) . 2_776
O2 Ti1 C1 88.90(7) . .
O3 Ti1 C1 111.76(8) . .
O1 Ti1 C1 120.23(8) . .
O1 Ti1 C1 84.14(7) 2_776 .
O2 Ti1 Ti1 138.68(5) . 2_776
O3 Ti1 Ti1 108.34(5) . 2_776
O1 Ti1 Ti1 38.67(4) . 2_776
O1 Ti1 Ti1 35.11(4) 2_776 2_776
C1 Ti1 Ti1 103.60(6) . 2_776
C9 O1 Ti1 133.45(12) . .
C9 O1 Ti1 120.09(12) . 2_776
Ti1 O1 Ti1 106.22(6) . 2_776
C12 O2 Ti1 149.86(14) . .
C15 O3 Ti1 142.64(14) . .
C6 C1 C2 117.61(18) . .
C6 C1 Ti1 123.86(15) . .
C2 C1 Ti1 118.30(16) . .
C3 C2 C1 121.9(2) . .
C3 C2 H2A 119.1 . .
C1 C2 H2A 119.1 . .
C2 C3 C4 118.3(2) . .
C2 C3 C7 120.9(2) . .
C4 C3 C7 120.82(19) . .
C5 C4 C3 121.98(19) . .
C5 C4 H4A 119.0 . .
C3 C4 H4A 119.0 . .
C6 C5 C4 118.0(2) . .
C6 C5 C8 120.9(2) . .
C4 C5 C8 121.14(19) . .
C1 C6 C5 122.3(2) . .
C1 C6 H6A 118.9 . .
C5 C6 H6A 118.9 . .
C3 C7 H7A 109.5 . .
C3 C7 H7B 109.5 . .
H7A C7 H7B 109.5 . .
C3 C7 H7C 109.5 . .
H7A C7 H7C 109.5 . .
H7B C7 H7C 109.5 . .
C5 C8 H8A 109.5 . .
C5 C8 H8B 109.5 . .
H8A C8 H8B 109.5 . .
C5 C8 H8C 109.5 . .
H8A C8 H8C 109.5 . .
H8B C8 H8C 109.5 . .
O1 C9 C11 109.33(16) . .
O1 C9 C10 110.37(17) . .
C11 C9 C10 113.82(18) . .
O1 C9 H9A 107.7 . .
C11 C9 H9A 107.7 . .
C10 C9 H9A 107.7 . .
C9 C10 H10A 109.5 . .
C9 C10 H10B 109.5 . .
H10A C10 H10B 109.5 . .
C9 C10 H10C 109.5 . .
H10A C10 H10C 109.5 . .
H10B C10 H10C 109.5 . .
C9 C11 H11A 109.5 . .
C9 C11 H11B 109.5 . .
H11A C11 H11B 109.5 . .
C9 C11 H11C 109.5 . .
H11A C11 H11C 109.5 . .
H11B C11 H11C 109.5 . .
O2 C12 C13 110.50(18) . .
O2 C12 C14 109.51(18) . .
C13 C12 C14 112.9(2) . .
O2 C12 H12A 107.9 . .
C13 C12 H12A 107.9 . .
C14 C12 H12A 107.9 . .
C12 C13 H13A 109.5 . .
C12 C13 H13B 109.5 . .
H13A C13 H13B 109.5 . .
C12 C13 H13C 109.5 . .
H13A C13 H13C 109.5 . .
H13B C13 H13C 109.5 . .
C12 C14 H14A 109.5 . .
C12 C14 H14B 109.5 . .
H14A C14 H14B 109.5 . .
C12 C14 H14C 109.5 . .
H14A C14 H14C 109.5 . .
H14B C14 H14C 109.5 . .
O3 C15 C17 109.54(16) . .
O3 C15 C16 110.18(19) . .
C17 C15 C16 113.0(2) . .
O3 C15 H15A 108.0 . .
C17 C15 H15A 108.0 . .
C16 C15 H15A 108.0 . .
C15 C16 H16A 109.5 . .
C15 C16 H16B 109.5 . .
H16A C16 H16B 109.5 . .
C15 C16 H16C 109.5 . .
H16A C16 H16C 109.5 . .
H16B C16 H16C 109.5 . .
C15 C17 H17A 109.5 . .
C15 C17 H17B 109.5 . .
H17A C17 H17B 109.5 . .
C15 C17 H17C 109.5 . .
H17A C17 H17C 109.5 . .
H17B C17 H17C 109.5 . .

loop_
_geom_bond_atom_site_label_1
_geom_bond_atom_site_label_2
_geom_bond_distance
_geom_bond_site_symmetry_2
Ti1 O2 1.7840(14) .
Ti1 O3 1.7999(15) .
Ti1 O1 1.9362(15) .
Ti1 O1 2.1032(14) 2_776
Ti1 C1 2.118(2) .
Ti1 Ti1 3.2322(8) 2_776
O1 C9 1.447(2) .
O1 Ti1 2.1032(14) 2_776
O2 C12 1.427(2) .
O3 C15 1.422(2) .
C1 C6 1.386(3) .
C1 C2 1.400(3) .
C2 C3 1.398(3) .
C2 H2A 0.9300 .
C3 C4 1.384(3) .
C3 C7 1.513(3) .
C4 C5 1.390(3) .
C4 H4A 0.9300 .
C5 C6 1.400(3) .
C5 C8 1.502(3) .
C6 H6A 0.9300 .
C7 H7A 0.9600 .
C7 H7B 0.9600 .
C7 H7C 0.9600 .
C8 H8A 0.9600 .
C8 H8B 0.9600 .
C8 H8C 0.9600 .
C9 C11 1.514(3) .
C9 C10 1.508(3) .
C9 H9A 0.9800 .
C10 H10A 0.9600 .
C10 H10B 0.9600 .
C10 H10C 0.9600 .
C11 H11A 0.9600 .
C11 H11B 0.9600 .
C11 H11C 0.9600 .
C12 C13 1.507(3) .
C12 C14 1.506(3) .
C12 H12A 0.9800 .
C13 H13A 0.9600 .
C13 H13B 0.9600 .
C13 H13C 0.9600 .
C14 H14A 0.9600 .
C14 H14B 0.9600 .
C14 H14C 0.9600 .
C15 C17 1.513(3) .
C15 C16 1.513(3) .
C15 H15A 0.9800 .
C16 H16A 0.9600 .
C16 H16B 0.9600 .
C16 H16C 0.9600 .
C17 H17A 0.9600 .
C17 H17B 0.9600 .
C17 H17C 0.9600 .
